data_7204042
loop_
_publ_author_name
'Easton, Christopher J.'
'Heath, Graham A.'
'Hughes, C. Merr\^icc M.'
'Lee, Connie K. Y.'
'Savage, G. Paul'
'Simpson, Gregory W.'
'Tiekink, Edward R. T.'
'Vuckovic, George J.'
'Webster, Richard D.'

_publ_section_title
;
 Electrochemical and yeast-catalysed ring-opening of isoxazoles in the
 synthesis of analogues of the herbicide Grasp&#x200A;&#x00AE;
;
_journal_issue 10
_journal_name_full 'Journal of the Chemical Society, Perkin Transactions 1'
_journal_page_first 1168
_journal_paper_doi 10.1039/b008081k
_journal_year 2001
_chemical_formula_moiety 'C12 H9 Cl2 N O3 '
_chemical_formula_sum 'C12 H9 Cl2 N O3'
_chemical_formula_weight 286.11
_space_group_IT_number 61
_symmetry_cell_setting orthorhombic
_symmetry_Int_Tables_number 61
_symmetry_space_group_name_Hall '-P 2ac 2ab'
_symmetry_space_group_name_H-M 'P b c a'
_cell_angle_alpha 90
_cell_angle_beta 90
_cell_angle_gamma 90
_cell_formula_units_Z 8
_cell_length_a 11.131(4)
_cell_length_b 25.771(4)
_cell_length_c 8.699(3)
_cell_measurement_reflns_used 25
_cell_measurement_temperature 293
_cell_measurement_theta_max 7.4
_cell_measurement_theta_min 3.8
_cell_volume 2495.4(13)
_computing_cell_refinement 'MSC/AFC Diffractometer Control'
_computing_data_collection 'MSC/AFC Diffractometer Control'
_computing_data_reduction 'teXsan for Windows (MSC, 1997)'
_computing_publication_material 'teXsan for Windows (MSC, 1997)'
_computing_structure_refinement 'teXsan for Windows (MSC, 1997)'
_computing_structure_solution
;
SHELXS86 (Sheldrick, 1985)
;
_diffrn_ambient_temperature 293
_diffrn_measurement_device 'Rigaku AFC6R'
_diffrn_measurement_method \w-2\q
_diffrn_orient_matrix_UB_11 0.00362
_diffrn_orient_matrix_UB_12 -0.02366
_diffrn_orient_matrix_UB_13 0.09100
_diffrn_orient_matrix_UB_21 -0.01501
_diffrn_orient_matrix_UB_22 -0.03047
_diffrn_orient_matrix_UB_23 -0.06855
_diffrn_orient_matrix_UB_31 0.08850
_diffrn_orient_matrix_UB_32 -0.00420
_diffrn_orient_matrix_UB_33 -0.01535
_diffrn_radiation_detector 'scintillation counter'
_diffrn_radiation_monochromator graphite
_diffrn_radiation_source 'Rigaku rotating anode'
_diffrn_radiation_type 'Mo K\a'
_diffrn_radiation_wavelength 0.7107
_diffrn_reflns_av_R_equivalents 0.00
_diffrn_reflns_limit_h_max 13
_diffrn_reflns_limit_h_min 0
_diffrn_reflns_limit_k_max 31
_diffrn_reflns_limit_k_min 0
_diffrn_reflns_limit_l_max 10
_diffrn_reflns_limit_l_min 0
_diffrn_reflns_number 2635
_diffrn_reflns_reduction_process 'Lp corrections applied'
_diffrn_reflns_theta_max 25.34
_diffrn_reflns_theta_min 1.58
_diffrn_standards_decay_% -2.94
_diffrn_standards_interval_count 400
_diffrn_standards_number 3
_exptl_absorpt_coefficient_mu 0.518
_exptl_absorpt_correction_type none
_exptl_crystal_colour colourless
_exptl_crystal_density_diffrn 1.523
_exptl_crystal_density_meas ?
_exptl_crystal_description plate
_exptl_crystal_F_000 1168
_exptl_crystal_size_max 0.39
_exptl_crystal_size_mid 0.23
_exptl_crystal_size_min 0.05
_refine_diff_density_max 0.37
_refine_diff_density_min -0.23
_refine_ls_extinction_method none
_refine_ls_goodness_of_fit_ref 1.950
_refine_ls_hydrogen_treatment noref
_refine_ls_matrix_type full
_refine_ls_number_constraints 0
_refine_ls_number_parameters 163
_refine_ls_number_reflns 994
_refine_ls_number_restraints 0
_refine_ls_R_factor_gt 0.0590
_refine_ls_shift/su_max 0.0000
_refine_ls_shift/su_mean 0.0005
_refine_ls_structure_factor_coef F
_refine_ls_weighting_details 'w = 1/[\s^2^(Fo) + 0.00005|Fo|^2^]'
_refine_ls_weighting_scheme sigma
_refine_ls_wR_factor_ref 0.0480
_reflns_number_gt 994
_reflns_number_total 2633
_reflns_threshold_expression I>2.00\s(I)
_cod_data_source_file b008081k.txt
_cod_data_source_block '[C12H9Cl2NO3]'
_cod_original_cell_volume 2495.4(10)
_cod_original_sg_symbol_H-M 'P b c a    '
_cod_original_formula_sum 'C12 H9 Cl2 N O3 '
_cod_database_code 7204042

loop_
_symmetry_equiv_pos_as_xyz
'   +x,   +y,   +z'
'1/2+x,1/2-y,   -z'
'   -x,1/2+y,1/2-z'
'1/2-x,   -y,1/2+z'
'   -x,   -y,   -z'
'1/2-x,1/2+y,   +z'
'   +x,1/2-y,1/2+z'
'1/2+x,   +y,1/2-z'

loop_
_atom_site_label
_atom_site_fract_x
_atom_site_fract_y
_atom_site_fract_z
_atom_site_U_iso_or_equiv
_atom_site_occupancy
_atom_site_refinement_flags
_atom_site_adp_type
_atom_site_calc_flag
_atom_site_calc_attached_atom
Cl(32) 0.03940(11) 0.09007(5) 0.20720(16) 0.0988(5) 1.000 . Uani d ?
Cl(36) 0.05187(11) 0.23163(4) -0.23986(16) 0.0902(5) 1.000 . Uani d ?
O(1) 0.35065(26) 0.16578(12) 0.0129(4) 0.0719(11) 1.000 . Uani d ?
O(6) 0.07599(24) 0.07610(11) -0.2521(4) 0.0849(11) 1.000 . Uani d ?
O(8) 0.1357(4) 0.00883(21) -0.4906(6) 0.1868(24) 1.000 . Uani d ?
N(2) 0.2334(3) 0.18203(13) 0.0504(4) 0.0650(13) 1.000 . Uani d ?
C(3) 0.1635(4) 0.15316(15) -0.0312(5) 0.0492(13) 1.000 . Uani d ?
C(4) 0.2287(4) 0.11815(15) -0.1243(5) 0.0434(13) 1.000 . Uani d ?
C(5) 0.3434(4) 0.12841(17) -0.0888(6) 0.0586(16) 1.000 . Uani d ?
C(6) 0.1824(4) 0.07992(15) -0.2298(5) 0.0528(14) 1.000 . Uani d ?
C(7) 0.2686(4) 0.04718(17) -0.3139(5) 0.0605(14) 1.000 . Uani d ?
C(8) 0.2153(6) 0.0036(3) -0.4004(9) 0.156(3) 1.000 . Uani d ?
C(31) 0.0332(4) 0.16104(16) -0.0134(6) 0.0513(14) 1.000 . Uani d ?
C(32) -0.0314(4) 0.13470(17) 0.0936(5) 0.0628(16) 1.000 . Uani d ?
C(33) -0.1525(5) 0.14295(20) 0.1116(6) 0.0777(19) 1.000 . Uani d ?
C(34) -0.2075(4) 0.17923(24) 0.0225(7) 0.0839(21) 1.000 . Uani d ?
C(35) -0.1466(5) 0.20597(19) -0.0871(6) 0.0751(19) 1.000 . Uani d ?
C(36) -0.0252(4) 0.19683(16) -0.1044(5) 0.0591(15) 1.000 . Uani d ?
H(5) 0.4121 0.1105 -0.1325 0.070 1.000 . Uiso c ?
H(7b) 0.3249 0.0329 -0.2399 0.073 1.000 . Uiso c ?
H(7a) 0.3114 0.0691 -0.3862 0.073 1.000 . Uiso c ?
H(8) 0.0789 0.0227 -0.4664 0.077 1.000 . Uiso c ?
H(8b) 0.2811 -0.0122 -0.4570 0.187 1.000 . Uiso c ?
H(8a) 0.1860 -0.0206 -0.3238 0.187 1.000 . Uiso c ?
H(33) -0.1981 0.1232 0.1865 0.093 1.000 . Uiso c ?
H(34) -0.2924 0.1862 0.0376 0.101 1.000 . Uiso c ?
H(35) -0.1876 0.2310 -0.1519 0.090 1.000 . Uiso c ?

loop_
_atom_site_aniso_label
_atom_site_aniso_U_11
_atom_site_aniso_U_22
_atom_site_aniso_U_33
_atom_site_aniso_U_12
_atom_site_aniso_U_13
_atom_site_aniso_U_23
Cl(32) 0.0760(9) 0.1078(10) 0.1126(12) 0.0000(9) 0.0171(9) 0.0401(10)
Cl(36) 0.0851(9) 0.0878(9) 0.0975(10) 0.0114(8) -0.0098(10) 0.0234(9)
O(1) 0.0489(19) 0.0744(24) 0.0924(26) -0.0090(19) -0.0096(22) -0.0141(20)
O(6) 0.0431(18) 0.0934(22) 0.1182(27) 0.0142(16) -0.0142(22) -0.0471(23)
O(8) 0.107(4) 0.263(6) 0.191(5) 0.062(4) -0.029(4) -0.152(5)
N(2) 0.0441(24) 0.0652(25) 0.086(3) -0.0006(21) -0.0034(23) -0.0193(24)
C(3) 0.0432(26) 0.0470(25) 0.057(3) 0.0013(23) -0.0040(26) -0.0041(24)
C(4) 0.0384(26) 0.0450(25) 0.0468(26) 0.0043(21) -0.0033(23) 0.0001(24)
C(5) 0.043(3) 0.064(3) 0.069(4) 0.0048(24) 0.001(3) 0.000(3)
C(6) 0.0430(26) 0.0548(25) 0.060(3) 0.0120(22) 0.0006(26) -0.0059(27)
C(7) 0.057(3) 0.0623(27) 0.063(3) 0.0117(25) 0.0024(25) -0.0038(26)
C(8) 0.107(6) 0.199(7) 0.163(7) 0.102(5) -0.085(5) -0.120(6)
C(31) 0.0430(25) 0.0477(26) 0.063(3) 0.0037(25) 0.001(3) -0.0137(24)
C(32) 0.053(3) 0.069(3) 0.066(3) -0.0009(26) 0.005(3) -0.0064(27)
C(33) 0.053(3) 0.090(4) 0.090(4) -0.007(3) 0.017(3) -0.026(3)
C(34) 0.046(3) 0.104(5) 0.102(5) 0.024(3) 0.003(3) -0.036(4)
C(35) 0.058(4) 0.080(4) 0.088(4) 0.025(3) -0.018(3) -0.030(3)
C(36) 0.052(3) 0.0537(27) 0.071(3) 0.0057(24) -0.010(3) -0.0205(26)

loop_
_atom_type_symbol
_atom_type_oxidation_number
_atom_type_number_in_cell
_atom_type_scat_dispersion_real
_atom_type_scat_dispersion_imag
_atom_type_scat_source
C 0 96 0.002 0.002
;International Tables for Crystallography
(1992, Vol. C, Table 6.1.1.2)
;
H 0 72 0.000 0.000
;International Tables for Crystallography
(1992, Vol. C, Table 6.1.1.2)
;
Cl 0 16 0.132 0.159
;International Tables for Crystallography
(1992, Vol. C, Tables 4.2.6.8 and 6.1.1.1)
;
N 0 8 0.004 0.003
;International Tables for Crystallography
(1992, Vol. C, Table 6.1.1.2)
;
O 0 24 0.008 0.006
;International Tables for Crystallography
(1992, Vol. C, Table 6.1.1.2)
;

loop_
_geom_angle_atom_site_label_1
_geom_angle_atom_site_label_2
_geom_angle_atom_site_label_3
_geom_angle
_geom_angle_site_symmetry_1
_geom_angle_site_symmetry_2
_geom_angle_site_symmetry_3
_geom_angle_publ_flag
N(2) O(1) C(5) 108.6(4) . . . ?
C(8) O(8) H(8) 119.5 . . . no
O(1) N(2) C(3) 105.1(4) . . . ?
N(2) C(3) C(4) 112.0(5) . . . ?
N(2) C(3) C(31) 117.2(5) . . . ?
C(4) C(3) C(31) 130.9(6) . . . ?
C(3) C(4) C(5) 103.4(5) . . . ?
C(3) C(4) C(6) 128.1(5) . . . ?
C(5) C(4) C(6) 128.5(6) . . . ?
O(1) C(5) C(4) 111.1(5) . . . ?
O(1) C(5) H(5) 124.5 . . . no
C(4) C(5) H(5) 124.5 . . . no
O(6) C(6) C(4) 120.7(5) . . . ?
O(6) C(6) C(7) 120.9(6) . . . ?
C(4) C(6) C(7) 118.3(5) . . . ?
C(6) C(7) C(8) 115.3(5) . . . ?
C(6) C(7) H(7b) 108.0 . . . no
C(6) C(7) H(7a) 108.0 . . . no
C(8) C(7) H(7b) 108.0 . . . no
C(8) C(7) H(7a) 108.0 . . . no
H(7b) C(7) H(7a) 109.5 . . . no
O(8) C(8) C(7) 123.2(9) . . . ?
O(8) C(8) H(8b) 105.9 . . . no
O(8) C(8) H(8a) 105.9 . . . no
C(7) C(8) H(8b) 105.9 . . . no
C(7) C(8) H(8a) 105.9 . . . no
H(8b) C(8) H(8a) 109.4 . . . no
C(3) C(31) C(32) 121.6(6) . . . ?
C(3) C(31) C(36) 119.8(6) . . . ?
C(32) C(31) C(36) 118.6(5) . . . ?
Cl(32) C(32) C(31) 119.3(5) . . . ?
Cl(32) C(32) C(33) 119.4(6) . . . ?
C(31) C(32) C(33) 121.3(6) . . . ?
C(32) C(33) C(34) 118.9(7) . . . ?
C(32) C(33) H(33) 120.5 . . . no
C(34) C(33) H(33) 120.6 . . . no
C(33) C(34) C(35) 121.6(7) . . . ?
C(33) C(34) H(34) 119.2 . . . no
C(35) C(34) H(34) 119.2 . . . no
C(34) C(35) C(36) 118.6(7) . . . ?
C(34) C(35) H(35) 120.7 . . . no
C(36) C(35) H(35) 120.7 . . . no
Cl(36) C(36) C(31) 120.7(5) . . . ?
Cl(36) C(36) C(35) 118.4(6) . . . ?
C(31) C(36) C(35) 120.9(7) . . . ?

loop_
_geom_bond_atom_site_label_1
_geom_bond_atom_site_label_2
_geom_bond_distance
_geom_bond_site_symmetry_1
_geom_bond_site_symmetry_2
_geom_bond_publ_flag
Cl(32) C(32) 1.709(6) . . ?
Cl(36) C(36) 1.711(6) . . ?
O(1) N(2) 1.409(5) . . ?
O(1) C(5) 1.310(6) . . ?
O(6) C(6) 1.204(5) . . ?
O(8) C(8) 1.191(8) . . ?
O(8) H(8) 0.76 . . no
N(2) C(3) 1.290(6) . . ?
C(3) C(4) 1.413(7) . . ?
C(3) C(31) 1.473(7) . . ?
C(4) C(5) 1.340(7) . . ?
C(4) C(6) 1.441(7) . . ?
C(5) H(5) 0.97 . . no
C(6) C(7) 1.472(7) . . ?
C(7) C(8) 1.476(10) . . ?
C(7) H(7b) 0.97 . . no
C(7) H(7a) 0.97 . . no
C(8) H(8b) 0.97 . . no
C(8) H(8a) 0.97 . . no
C(31) C(32) 1.358(7) . . ?
C(31) C(36) 1.378(7) . . ?
C(32) C(33) 1.375(8) . . ?
C(33) C(34) 1.360(9) . . ?
C(33) H(33) 0.97 . . no
C(34) C(35) 1.358(9) . . ?
C(34) H(34) 0.97 . . no
C(35) C(36) 1.381(8) . . ?
C(35) H(35) 0.97 . . no

loop_
_geom_contact_atom_site_label_1
_geom_contact_atom_site_label_2
_geom_contact_distance
_geom_contact_site_symmetry_1
_geom_contact_site_symmetry_2
_geom_contact_publ_flag
Cl(32) O(8) 3.527(9) . 1_556 no
Cl(36) N(2) 3.516(5) . 7_554 no
O(1) C(33) 3.320(8) . 8 no
O(1) C(35) 3.368(8) . 2 no
O(6) C(5) 3.230(7) . 8_454 no
O(6) C(7) 3.549(7) . 8_454 no
O(8) O(8) 3.059(12) . 5_554 no
O(8) C(7) 3.336(8) . 4_554 no
N(2) C(35) 3.196(8) . 2 no
N(2) C(33) 3.357(9) . 8 no
C(5) C(35) 3.458(9) . 8_554 no
C(5) C(36) 3.518(8) . 8_554 no

loop_
_geom_torsion_atom_site_label_1
_geom_torsion_atom_site_label_2
_geom_torsion_atom_site_label_3
_geom_torsion_atom_site_label_4
_geom_torsion_site_symmetry_1
_geom_torsion_site_symmetry_2
_geom_torsion_site_symmetry_3
_geom_torsion_site_symmetry_4
_geom_torsion
_geom_torsion_publ_flag
Cl(32) C(32) C(31) C(3) . . . . -1.7(8) no
Cl(32) C(32) C(31) C(36) . . . . 179.9(4) no
Cl(32) C(32) C(33) C(34) . . . . 178.8(5) no
Cl(36) C(36) C(31) C(3) . . . . 0.9(7) no
Cl(36) C(36) C(31) C(32) . . . . 179.3(4) no
Cl(36) C(36) C(35) C(34) . . . . -178.6(5) no
O(1) N(2) C(3) C(4) . . . . -0.6(6) no
O(1) N(2) C(3) C(31) . . . . 179.0(5) no
O(1) C(5) C(4) C(3) . . . . -0.8(7) no
O(1) C(5) C(4) C(6) . . . . -179.6(5) no
O(6) C(6) C(4) C(3) . . . . 3.0(10) no
O(6) C(6) C(4) C(5) . . . . -178.4(7) no
O(6) C(6) C(7) C(8) . . . . -11.7(10) no
O(8) C(8) C(7) C(6) . . . . 52.8(14) no
N(2) O(1) C(5) C(4) . . . . 0.4(7) no
N(2) C(3) C(4) C(5) . . . . 0.9(7) no
N(2) C(3) C(4) C(6) . . . . 179.7(6) no
N(2) C(3) C(31) C(32) . . . . -89.3(7) no
N(2) C(3) C(31) C(36) . . . . 89.1(7) no
C(3) N(2) O(1) C(5) . . . . 0.1(6) no
C(3) C(4) C(6) C(7) . . . . -179.4(6) no
C(3) C(31) C(32) C(33) . . . . 178.8(6) no
C(3) C(31) C(36) C(35) . . . . -178.2(6) no
C(4) C(3) C(31) C(32) . . . . 90.3(8) no
C(4) C(3) C(31) C(36) . . . . -91.3(8) no
C(4) C(6) C(7) C(8) . . . . 170.7(7) no
C(5) C(4) C(3) C(31) . . . . -178.7(7) no
C(5) C(4) C(6) C(7) . . . . -0.8(9) no
C(6) C(4) C(3) C(31) . . . . 0.1(10) no
C(31) C(32) C(33) C(34) . . . . -1.7(10) no
C(31) C(36) C(35) C(34) . . . . 0.5(9) no
C(32) C(31) C(36) C(35) . . . . 0.2(9) no
C(32) C(33) C(34) C(35) . . . . 2.4(11) no
C(33) C(32) C(31) C(36) . . . . 0.3(9) no
C(33) C(34) C(35) C(36) . . . . -1.9(11) no

loop_
_cod_related_entry_id
_cod_related_entry_database
_cod_related_entry_code
1 ChemSpider 8692688
